data_1553250
loop_
_publ_author_name
'Peng, Youmei'
'Yu, Wenquan'
'Li, Ertong'
'Kang, Jinfeng'
'Wang, Yafeng'
'Yang, Qinghua'
'Liu, Bingjie'
'Zhang, Jingmin'
'Li, Longyu'
'Wu, Jie'
'Jiang, Jinhua'
'Wang, Qingduan'
'Chang, Junbiao'

_publ_section_title
;
 Discovery of an Orally Active and Liver-Targeted Prodrug of
 5-Fluoro-2'-Deoxyuridine for the Treatment of Hepatocellular Carcinoma.
;
_journal_issue 8
_journal_name_full 'Journal of medicinal chemistry'
_journal_page_first 3661
_journal_page_last 3670
_journal_paper_doi 10.1021/acs.jmedchem.5b01807
_journal_volume 59
_journal_year 2016
_chemical_formula_sum 'C23 H31 F N3 O10 P'
_chemical_formula_weight 559.48
_space_group_IT_number 5
_space_group_name_Hall 'C 2y'
_space_group_name_H-M_alt 'C 1 2 1'
_symmetry_cell_setting monoclinic
_symmetry_space_group_name_H-M 'C 1 2 1'
_atom_sites_solution_hydrogens geom
_atom_sites_solution_primary direct
_atom_sites_solution_secondary difmap
_audit_creation_method SHELXL-97
_cell_angle_alpha 90.00
_cell_angle_beta 101.32(3)
_cell_angle_gamma 90.00
_cell_formula_units_Z 4
_cell_length_a 30.024(6)
_cell_length_b 7.0591(14)
_cell_length_c 13.290(3)
_cell_measurement_reflns_used 3869
_cell_measurement_temperature 293(2)
_cell_measurement_theta_max 27.9364
_cell_measurement_theta_min 2.2814
_cell_volume 2761.9(10)
_computing_cell_refinement 'CrystalClear (Rigaku/MSC Inc., 2006)'
_computing_data_collection 'CrystalClear (Rigaku/MSC Inc., 2006)'
_computing_data_reduction 'CrystalClear (Rigaku/MSC Inc., 2006)'
_computing_molecular_graphics 'Bruker SHELXTL'
_computing_publication_material 'Bruker SHELXTL'
_computing_structure_refinement 'SHELXL-97 (Sheldrick, 1997)'
_computing_structure_solution 'SHELXS-97 (Sheldrick, 1990)'
_diffrn_ambient_temperature 293(2)
_diffrn_detector_area_resol_mean 28.5714
_diffrn_measured_fraction_theta_full 0.988
_diffrn_measured_fraction_theta_max 0.988
_diffrn_measurement_device_type Molybdenum'
_diffrn_measurement_method dtprofit.ref
_diffrn_radiation_monochromator graphite
_diffrn_radiation_source 'fine-focus sealed tube'
_diffrn_radiation_type MoK\a
_diffrn_radiation_wavelength 0.71073
_diffrn_reflns_av_R_equivalents 0.0385
_diffrn_reflns_av_sigmaI/netI 0.0579
_diffrn_reflns_limit_h_max 39
_diffrn_reflns_limit_h_min -38
_diffrn_reflns_limit_k_max 9
_diffrn_reflns_limit_k_min -9
_diffrn_reflns_limit_l_max 17
_diffrn_reflns_limit_l_min -17
_diffrn_reflns_number 14497
_diffrn_reflns_theta_full 27.95
_diffrn_reflns_theta_max 27.95
_diffrn_reflns_theta_min 1.38
_diffrn_standards_number 3550
_exptl_absorpt_coefficient_mu 0.164
_exptl_absorpt_correction_T_max 1.0000
_exptl_absorpt_correction_T_min 0.8646
_exptl_absorpt_correction_type multi-scan
_exptl_crystal_colour Colorless
_exptl_crystal_density_diffrn 1.345
_exptl_crystal_density_method 'not measured'
_exptl_crystal_description Prism
_exptl_crystal_F_000 1176
_exptl_crystal_size_max 0.20
_exptl_crystal_size_mid 0.14
_exptl_crystal_size_min 0.11
_refine_diff_density_max 1.065
_refine_diff_density_min -0.816
_refine_diff_density_rms 0.126
_refine_ls_abs_structure_details 'Flack H D (1983), Acta Cryst. A39, 876-881'
_refine_ls_abs_structure_Flack 0.0(3)
_refine_ls_extinction_method none
_refine_ls_goodness_of_fit_ref 1.363
_refine_ls_hydrogen_treatment mixed
_refine_ls_matrix_type full
_refine_ls_number_parameters 158
_refine_ls_number_reflns 6326
_refine_ls_number_restraints 1
_refine_ls_restrained_S_all 1.363
_refine_ls_R_factor_all 0.1461
_refine_ls_R_factor_gt 0.1289
_refine_ls_shift/su_max 0.002
_refine_ls_shift/su_mean 0.000
_refine_ls_structure_factor_coef Fsqd
_refine_ls_weighting_details 'calc w=1/[\s^2^(Fo^2^)+(0.2000P)^2^+0.0000P] where P=(Fo^2^+2Fc^2^)/3'
_refine_ls_weighting_scheme calc
_refine_ls_wR_factor_gt 0.3587
_refine_ls_wR_factor_ref 0.3814
_reflns_number_gt 5029
_reflns_number_total 6326
_reflns_threshold_expression >2sigma(I)
_cod_data_source_file jm5b01807_si_002.cif
_cod_data_source_block a
_cod_depositor_comments
;
The following automatic conversions were performed:

data item '_exptl_absorpt_correction_type' value 'Multi-scan' was
changed to 'multi-scan' in accordance with the
/home/saulius/struct/COD-crude-data/automatic-downloads/DataCite-retrospective/ACS/depositions/lib/dictionaries/cif_core.dic
dictionary named 'cif_core.dic' version 2.4.2 last updated on
2011-04-26.

data item '_symmetry_cell_setting' value 'Monoclinic' was changed to
'monoclinic' in accordance with the
/home/saulius/struct/COD-crude-data/automatic-downloads/DataCite-retrospective/ACS/depositions/lib/dictionaries/cif_core.dic
dictionary named 'cif_core.dic' version 2.4.2 last updated on
2011-04-26.

Automatic conversion script
Id: cif_fix_values 6909 2019-04-08 15:41:33Z antanas 
;
_cod_original_cell_volume 2762.0(10)
_cod_original_sg_symbol_H-M 'C2   '
_cod_database_code 1553250

loop_
_symmetry_equiv_pos_as_xyz
'x, y, z'
'-x, y, -z'
'x+1/2, y+1/2, z'
'-x+1/2, y+1/2, -z'

loop_
_atom_site_label
_atom_site_type_symbol
_atom_site_fract_x
_atom_site_fract_y
_atom_site_fract_z
_atom_site_U_iso_or_equiv
_atom_site_adp_type
_atom_site_occupancy
_atom_site_symmetry_multiplicity
_atom_site_calc_flag
_atom_site_refinement_flags
P1 P 0.65569(5) 0.7564(2) 0.09789(11) 0.0374(4) Uiso 1 1 d .
O1 O 0.55391(19) 1.2306(9) -0.4268(4) 0.0644(14) Uiso 1 1 d .
O2 O 0.4242(2) 1.2251(9) -0.3028(5) 0.0676(14) Uiso 1 1 d .
O3 O 0.6392(3) 0.2497(14) 0.1754(6) 0.095(2) Uiso 1 1 d .
O1' O 0.62584(15) 1.0316(7) -0.2044(3) 0.0440(10) Uiso 1 1 d .
O3' O 0.70361(16) 1.3038(7) -0.0249(4) 0.0487(11) Uiso 1 1 d .
H3'1 H 0.7150 1.3601 -0.0677 0.073 Uiso 1 1 calc R
O5' O 0.64094(16) 0.8324(7) -0.0153(4) 0.0465(10) Uiso 1 1 d .
O6' O 0.68011(17) 0.5714(7) 0.1056(4) 0.0504(11) Uiso 1 1 d .
O7' O 0.60705(15) 0.7537(7) 0.1240(3) 0.0484(10) Uiso 1 1 d .
O8' O 0.7808(2) 0.7395(11) 0.3499(5) 0.0772(17) Uiso 1 1 d .
O9' O 0.7081(2) 0.7352(10) 0.3586(5) 0.0724(16) Uiso 1 1 d .
N1 N 0.56075(19) 1.2161(8) -0.2549(4) 0.0453(12) Uiso 1 1 d .
N3 N 0.48996(19) 1.2239(9) -0.3631(4) 0.0473(12) Uiso 1 1 d .
N1' N 0.6851(2) 0.9161(8) 0.1671(5) 0.0469(13) Uiso 1 1 d .
F1 F 0.4735(2) 1.2080(9) -0.1039(4) 0.0833(16) Uiso 1 1 d .
C2 C 0.5362(2) 1.2247(9) -0.3523(5) 0.0437(13) Uiso 1 1 d .
C4 C 0.4657(2) 1.2206(11) -0.2837(5) 0.0516(16) Uiso 1 1 d .
C5 C 0.4945(3) 1.2148(11) -0.1846(6) 0.0567(17) Uiso 1 1 d .
C6 C 0.5382(3) 1.2081(11) -0.1727(6) 0.0563(18) Uiso 1 1 d .
H6 H 0.5553 1.1975 -0.1066 0.068 Uiso 1 1 calc R
C1' C 0.6106(2) 1.2192(10) -0.2374(5) 0.0456(14) Uiso 1 1 d .
H1' H 0.6202 1.2482 -0.3020 0.055 Uiso 1 1 calc R
C2' C 0.6345(3) 1.3534(11) -0.1541(6) 0.0513(16) Uiso 1 1 d .
H2'1 H 0.6548 1.4379 -0.1812 0.062 Uiso 1 1 calc R
H2'2 H 0.6125 1.4288 -0.1269 0.062 Uiso 1 1 calc R
C3' C 0.6606(2) 1.2288(10) -0.0729(5) 0.0422(13) Uiso 1 1 d .
H3' H 0.6423 1.2005 -0.0211 0.051 Uiso 1 1 calc R
C4' C 0.66751(19) 1.0484(8) -0.1324(4) 0.0326(11) Uiso 1 1 d .
H4' H 0.6922 1.0694 -0.1695 0.039 Uiso 1 1 calc R
C5' C 0.6768(2) 0.8704(9) -0.0703(5) 0.0405(13) Uiso 1 1 d .
H5'1 H 0.6795 0.7649 -0.1154 0.049 Uiso 1 1 calc R
H5'2 H 0.7054 0.8831 -0.0219 0.049 Uiso 1 1 calc R
C6' C 0.6017(2) 0.7348(12) 0.2273(5) 0.0522(15) Uiso 1 1 d .
H6'1 H 0.6158 0.8416 0.2671 0.063 Uiso 1 1 calc R
H6'2 H 0.6167 0.6201 0.2565 0.063 Uiso 1 1 calc R
C7' C 0.5518(2) 0.7268(10) 0.2331(5) 0.0470(14) Uiso 1 1 d .
C8' C 0.5190(3) 0.7240(12) 0.1454(7) 0.0617(19) Uiso 1 1 d .
H8' H 0.5272 0.7227 0.0815 0.074 Uiso 1 1 calc R
C9' C 0.4730(3) 0.7231(15) 0.1523(7) 0.071(2) Uiso 1 1 d .
H9' H 0.4507 0.7236 0.0928 0.085 Uiso 1 1 calc R
C10' C 0.4608(3) 0.7216(13) 0.2443(7) 0.066(2) Uiso 1 1 d .
H10' H 0.4303 0.7222 0.2487 0.079 Uiso 1 1 calc R
C11' C 0.4934(3) 0.7192(14) 0.3304(8) 0.074(2) Uiso 1 1 d .
H11' H 0.4846 0.7169 0.3938 0.088 Uiso 1 1 calc R
C12' C 0.5397(3) 0.7198(12) 0.3280(6) 0.0570(17) Uiso 1 1 d .
C13' C 0.5759(4) 0.726(2) 0.4232(10) 0.100(3) Uiso 1 1 d .
H13A H 0.5908 0.6049 0.4331 0.150 Uiso 1 1 calc R
H13B H 0.5624 0.7538 0.4813 0.150 Uiso 1 1 calc R
H13C H 0.5977 0.8219 0.4163 0.150 Uiso 1 1 calc R
C14' C 0.7327(2) 0.8935(10) 0.2178(5) 0.0489(15) Uiso 1 1 d .
H14' H 0.7493 0.8290 0.1712 0.059 Uiso 1 1 calc R
C15' C 0.7530(3) 1.0878(14) 0.2434(8) 0.074(2) Uiso 1 1 d .
H15A H 0.7477 1.1649 0.1828 0.111 Uiso 1 1 calc R
H15B H 0.7850 1.0761 0.2690 0.111 Uiso 1 1 calc R
H15C H 0.7390 1.1457 0.2948 0.111 Uiso 1 1 calc R
C16' C 0.7384(2) 0.7860(11) 0.3162(5) 0.0516(16) Uiso 1 1 d .
C17' C 0.7942(4) 0.6379(19) 0.4481(10) 0.092(3) Uiso 1 1 d .
H17' H 0.7673 0.6076 0.4764 0.111 Uiso 1 1 calc R
C18' C 0.8160(6) 0.472(2) 0.4280(14) 0.133(6) Uiso 1 1 d .
H18A H 0.7985 0.4104 0.3688 0.199 Uiso 1 1 calc R
H18B H 0.8190 0.3886 0.4861 0.199 Uiso 1 1 calc R
H18C H 0.8456 0.5018 0.4152 0.199 Uiso 1 1 calc R
C19' C 0.8245(6) 0.775(3) 0.5184(14) 0.134(5) Uiso 1 1 d .
H19A H 0.8497 0.8114 0.4876 0.200 Uiso 1 1 calc R
H19B H 0.8357 0.7155 0.5833 0.200 Uiso 1 1 calc R
H19C H 0.8074 0.8860 0.5286 0.200 Uiso 1 1 calc R

loop_
_atom_type_symbol
_atom_type_description
_atom_type_scat_dispersion_real
_atom_type_scat_dispersion_imag
_atom_type_scat_source
C C 0.0033 0.0016 'International Tables Vol C Tables 4.2.6.8 and 6.1.1.4'
H H 0.0000 0.0000 'International Tables Vol C Tables 4.2.6.8 and 6.1.1.4'
N N 0.0061 0.0033 'International Tables Vol C Tables 4.2.6.8 and 6.1.1.4'
O O 0.0106 0.0060 'International Tables Vol C Tables 4.2.6.8 and 6.1.1.4'
P P 0.1023 0.0942 'International Tables Vol C Tables 4.2.6.8 and 6.1.1.4'
F F 0.0171 0.0103 'International Tables Vol C Tables 4.2.6.8 and 6.1.1.4'

loop_
_geom_angle_atom_site_label_1
_geom_angle_atom_site_label_2
_geom_angle_atom_site_label_3
_geom_angle
O6' P1 O7' 116.2(3)
O6' P1 O5' 113.9(3)
O7' P1 O5' 96.6(2)
O6' P1 N1' 111.6(3)
O7' P1 N1' 108.3(3)
O5' P1 N1' 109.1(3)
C4' O1' C1' 108.3(5)
C3' O3' H3'1 109.5
C5' O5' P1 116.7(4)
C6' O7' P1 120.2(4)
C16' O8' C17' 120.2(8)
C2 N1 C6 119.4(6)
C2 N1 C1' 119.8(6)
C6 N1 C1' 120.8(6)
C2 N3 C4 126.2(6)
C14' N1' P1 124.4(5)
O1 C2 N1 122.4(6)
O1 C2 N3 120.9(6)
N1 C2 N3 116.8(6)
O2 C4 N3 120.3(7)
O2 C4 C5 127.0(7)
N3 C4 C5 112.7(6)
C6 C5 F1 121.6(8)
C6 C5 C4 122.2(8)
F1 C5 C4 116.1(7)
C5 C6 N1 122.7(8)
C5 C6 H6 118.7
N1 C6 H6 118.7
O1' C1' N1 106.8(5)
O1' C1' C2' 105.9(5)
N1 C1' C2' 116.4(6)
O1' C1' H1' 109.2
N1 C1' H1' 109.2
C2' C1' H1' 109.2
C3' C2' C1' 105.3(6)
C3' C2' H2'1 110.7
C1' C2' H2'1 110.7
C3' C2' H2'2 110.7
C1' C2' H2'2 110.7
H2'1 C2' H2'2 108.8
O3' C3' C2' 113.9(6)
O3' C3' C4' 109.6(5)
C2' C3' C4' 102.9(5)
O3' C3' H3' 110.1
C2' C3' H3' 110.1
C4' C3' H3' 110.1
O1' C4' C5' 110.2(5)
O1' C4' C3' 103.0(5)
C5' C4' C3' 116.2(5)
O1' C4' H4' 109.1
C5' C4' H4' 109.1
C3' C4' H4' 109.1
O5' C5' C4' 111.0(5)
O5' C5' H5'1 109.4
C4' C5' H5'1 109.4
O5' C5' H5'2 109.4
C4' C5' H5'2 109.4
H5'1 C5' H5'2 108.0
O7' C6' C7' 110.7(5)
O7' C6' H6'1 109.5
C7' C6' H6'1 109.5
O7' C6' H6'2 109.5
C7' C6' H6'2 109.5
H6'1 C6' H6'2 108.1
C8' C7' C12' 120.2(7)
C8' C7' C6' 120.7(7)
C12' C7' C6' 119.1(6)
C7' C8' C9' 119.8(8)
C7' C8' H8' 120.1
C9' C8' H8' 120.1
C10' C9' C8' 120.5(9)
C10' C9' H9' 119.8
C8' C9' H9' 119.8
C9' C10' C11' 119.4(10)
C9' C10' H10' 120.3
C11' C10' H10' 120.3
C10' C11' C12' 122.5(9)
C10' C11' H11' 118.7
C12' C11' H11' 118.7
C7' C12' C11' 117.5(8)
C7' C12' C13' 119.6(8)
C11' C12' C13' 122.8(9)
C12' C13' H13A 109.5
C12' C13' H13B 109.5
H13A C13' H13B 109.5
C12' C13' H13C 109.5
H13A C13' H13C 109.5
H13B C13' H13C 109.5
N1' C14' C16' 113.2(6)
N1' C14' C15' 108.6(6)
C16' C14' C15' 107.0(6)
N1' C14' H14' 109.3
C16' C14' H14' 109.3
C15' C14' H14' 109.3
C14' C15' H15A 109.5
C14' C15' H15B 109.5
H15A C15' H15B 109.5
C14' C15' H15C 109.5
H15A C15' H15C 109.5
H15B C15' H15C 109.5
O9' C16' O8' 122.4(7)
O9' C16' C14' 126.0(7)
O8' C16' C14' 111.5(6)
C18' C17' O8' 107.2(12)
C18' C17' C19' 114.1(13)
O8' C17' C19' 105.1(11)
C18' C17' H17' 110.1
O8' C17' H17' 110.1
C19' C17' H17' 110.1
C17' C18' H18A 109.5
C17' C18' H18B 109.5
H18A C18' H18B 109.5
C17' C18' H18C 109.5
H18A C18' H18C 109.5
H18B C18' H18C 109.5
C17' C19' H19A 109.5
C17' C19' H19B 109.5
H19A C19' H19B 109.5
C17' C19' H19C 109.5
H19A C19' H19C 109.5
H19B C19' H19C 109.5

loop_
_geom_bond_atom_site_label_1
_geom_bond_atom_site_label_2
_geom_bond_distance
P1 O6' 1.491(5)
P1 O7' 1.566(5)
P1 O5' 1.577(5)
P1 N1' 1.606(6)
O1 C2 1.213(8)
O2 C4 1.221(9)
O1' C4' 1.423(7)
O1' C1' 1.441(8)
O3' C3' 1.427(8)
O3' H3'1 0.8200
O5' C5' 1.440(8)
O7' C6' 1.420(8)
O8' C16' 1.306(10)
O8' C17' 1.475(14)
O9' C16' 1.217(10)
N1 C2 1.359(8)
N1 C6 1.396(9)
N1 C1' 1.468(8)
N3 C2 1.367(8)
N3 C4 1.396(9)
N1' C14' 1.462(9)
F1 C5 1.349(10)
C4 C5 1.428(11)
C5 C6 1.289(11)
C6 H6 0.9300
C1' C2' 1.525(10)
C1' H1' 0.9800
C2' C3' 1.489(9)
C2' H2'1 0.9700
C2' H2'2 0.9700
C3' C4' 1.535(8)
C3' H3' 0.9800
C4' C5' 1.499(8)
C4' H4' 0.9800
C5' H5'1 0.9700
C5' H5'2 0.9700
C6' C7' 1.516(9)
C6' H6'1 0.9700
C6' H6'2 0.9700
C7' C8' 1.370(11)
C7' C12' 1.380(10)
C8' C9' 1.401(12)
C8' H8' 0.9300
C9' C10' 1.342(13)
C9' H9' 0.9300
C10' C11' 1.352(13)
C10' H10' 0.9300
C11' C12' 1.398(13)
C11' H11' 0.9300
C12' C13' 1.498(14)
C13' H13A 0.9600
C13' H13B 0.9600
C13' H13C 0.9600
C14' C16' 1.491(10)
C14' C15' 1.512(12)
C14' H14' 0.9800
C15' H15A 0.9600
C15' H15B 0.9600
C15' H15C 0.9600
C17' C18' 1.40(2)
C17' C19' 1.52(2)
C17' H17' 0.9800
C18' H18A 0.9600
C18' H18B 0.9600
C18' H18C 0.9600
C19' H19A 0.9600
C19' H19B 0.9600
C19' H19C 0.9600
